data_4341438
loop_
_publ_author_name
'Bazzicalupi, Carla'
'Bianchi, Antonio'
'Biver, Tarita'
'Giorgi, Claudia'
'Santarelli, Samuele'
'Savastano, Matteo'

_publ_section_title
;
 Formation of Double-Strand Dimetallic Helicates with a Terpyridine-Based
 Macrocycle.
;
_journal_name_full 'Inorganic chemistry'
_journal_page_first 141104130636006
_journal_paper_doi 10.1021/ic502329s
_journal_year 2014
_chemical_formula_sum 'C58 H60 Cl6.5 Cu3 N15 Na O27.5 S0.5'
_chemical_formula_weight 1867.28
_chemical_name_systematic
;
 ?
;
_space_group_IT_number 15
_symmetry_cell_setting monoclinic
_symmetry_space_group_name_Hall '-C 2yc'
_symmetry_space_group_name_H-M 'C 1 2/c 1'
_atom_sites_solution_hydrogens geom
_atom_sites_solution_primary direct
_atom_sites_solution_secondary difmap
_audit_creation_method SHELXL-97
_cell_angle_alpha 90.00
_cell_angle_beta 137.782(12)
_cell_angle_gamma 90.00
_cell_formula_units_Z 8
_cell_length_a 36.131(2)
_cell_length_b 20.2539(4)
_cell_length_c 28.6248(18)
_cell_measurement_reflns_used 29953
_cell_measurement_temperature 100
_cell_measurement_theta_max 72.2224
_cell_measurement_theta_min 4.1116
_cell_volume 14076(3)
_computing_cell_refinement
;
CrysAlis RED, Oxford Diffraction Ltd.,
Version 1.171.32.5 (release 08-05-2007 CrysAlis171 .NET)
(compiled May  8 2007,13:10:02)
;
_computing_data_collection
;
CrysAlis CCD, Oxford Diffraction Ltd.,
Version 1.171.32.5 (release 08-05-2007 CrysAlis171 .NET)
(compiled May  8 2007,13:10:02)
;
_computing_data_reduction
;
CrysAlis RED, Oxford Diffraction Ltd.,
Version 1.171.32.5 (release 08-05-2007 CrysAlis171 .NET)
(compiled May  8 2007,13:10:02)
;
_computing_structure_refinement 'SHELXL-97 (Sheldrick, 1997)'
_computing_structure_solution 'SIR97 (Altomare 1997)'
_diffrn_ambient_temperature 100
_diffrn_detector_area_resol_mean 8.1241
_diffrn_measured_fraction_theta_full 0.998
_diffrn_measured_fraction_theta_max 0.975
_diffrn_measurement_device_type 'Xcalibur, Onyx'
_diffrn_measurement_method 'omega scan'
_diffrn_radiation_monochromator graphite
_diffrn_radiation_source 'Enhance (Cu) X-ray Source'
_diffrn_radiation_type CuK\a
_diffrn_radiation_wavelength 1.54184
_diffrn_reflns_av_R_equivalents 0.0475
_diffrn_reflns_av_sigmaI/netI 0.0364
_diffrn_reflns_limit_h_max 44
_diffrn_reflns_limit_h_min -41
_diffrn_reflns_limit_k_max 23
_diffrn_reflns_limit_k_min -24
_diffrn_reflns_limit_l_max 33
_diffrn_reflns_limit_l_min -34
_diffrn_reflns_number 62350
_diffrn_reflns_theta_full 67.50
_diffrn_reflns_theta_max 72.01
_diffrn_reflns_theta_min 4.10
_diffrn_standards_interval_count infinity
_diffrn_standards_interval_time infinity
_diffrn_standards_number 0
_exptl_absorpt_coefficient_mu 4.365
_exptl_absorpt_correction_T_max 1.00000
_exptl_absorpt_correction_T_min 0.21067
_exptl_absorpt_correction_type multi-scan
_exptl_absorpt_process_details
;
CrysAlisPro, Agilent Technologies,
Version 1.171.35.11 (release 16-05-2011 CrysAlis171 .NET)
(compiled May 16 2011,17:55:39)
Empirical absorption correction using spherical harmonics,
 implemented in SCALE3 ABSPACK scaling algorithm.
;
_exptl_crystal_colour green
_exptl_crystal_density_diffrn 1.762
_exptl_crystal_density_method 'not measured'
_exptl_crystal_description prismatic
_exptl_crystal_F_000 7596
_exptl_crystal_size_max 0.3
_exptl_crystal_size_mid 0.15
_exptl_crystal_size_min 0.15
_refine_diff_density_max 1.821
_refine_diff_density_min -2.565
_refine_diff_density_rms 0.124
_refine_ls_extinction_method none
_refine_ls_goodness_of_fit_ref 1.048
_refine_ls_hydrogen_treatment constr
_refine_ls_matrix_type full
_refine_ls_number_parameters 1022
_refine_ls_number_reflns 13490
_refine_ls_number_restraints 6
_refine_ls_restrained_S_all 1.049
_refine_ls_R_factor_all 0.0759
_refine_ls_R_factor_gt 0.0561
_refine_ls_shift/su_max 0.009
_refine_ls_shift/su_mean 0.000
_refine_ls_structure_factor_coef Fsqd
_refine_ls_weighting_details 'calc w=1/[\s^2^(Fo^2^)+(0.0874P)^2^+104.1977P] where P=(Fo^2^+2Fc^2^)/3'
_refine_ls_weighting_scheme calc
_refine_ls_wR_factor_gt 0.1487
_refine_ls_wR_factor_ref 0.1717
_reflns_number_gt 10688
_reflns_number_total 13490
_reflns_threshold_expression >2sigma(I)
_cod_data_source_file ic502329s_si_002.cif
_cod_data_source_block shelxl
_cod_original_cell_volume 14075.8(13)
_cod_original_sg_symbol_H-M C2/c
_cod_original_formula_sum 'C58 H60 Cl6.50 Cu3 N15 Na O27.50 S0.50'
_cod_database_code 4341438

loop_
_symmetry_equiv_pos_as_xyz
'x, y, z'
'-x, y, -z+1/2'
'x+1/2, y+1/2, z'
'-x+1/2, y+1/2, -z+1/2'
'-x, -y, -z'
'x, -y, z-1/2'
'-x+1/2, -y+1/2, -z'
'x+1/2, -y+1/2, z-1/2'

loop_
_atom_site_label
_atom_site_type_symbol
_atom_site_fract_x
_atom_site_fract_y
_atom_site_fract_z
_atom_site_U_iso_or_equiv
_atom_site_adp_type
_atom_site_occupancy
_atom_site_symmetry_multiplicity
_atom_site_calc_flag
_atom_site_refinement_flags
Cu1 Cu 0.70790(2) 0.12677(3) 0.33399(3) 0.01718(15) Uani 1 1 d .
Cu2 Cu 0.69566(3) 0.13189(3) 0.19982(3) 0.02120(16) Uani 1 1 d .
Cu3 Cu 0.99566(2) -0.17610(3) 0.68983(3) 0.01774(15) Uani 1 1 d .
Na Na 0.59985(8) -0.07713(11) -0.08535(10) 0.0377(5) Uani 1 1 d .
OW1 O 0.68799(14) -0.10744(19) 0.01429(17) 0.0369(8) Uani 1 1 d .
Cl1 Cl 0.67429(4) 0.05843(6) -0.04989(5) 0.0269(2) Uani 1 1 d .
O11 O 0.63325(17) 0.0371(2) -0.0551(2) 0.0549(11) Uani 1 1 d .
O12 O 0.6587(2) 0.0343(3) -0.1101(2) 0.0674(14) Uani 1 1 d .
O13 O 0.72654(15) 0.03414(19) 0.01269(19) 0.0482(10) Uani 1 1 d .
O14 O 0.67456(17) 0.13054(19) -0.0504(2) 0.0500(10) Uani 1 1 d .
Cl2 Cl 0.57965(4) -0.07224(6) 0.01258(5) 0.0306(3) Uani 1 1 d .
O21 O 0.57025(17) -0.0297(3) -0.0354(2) 0.0799(18) Uani 1 1 d .
O22 O 0.5826(2) -0.1385(3) -0.0016(3) 0.101(2) Uani 1 1 d .
O23 O 0.53596(15) -0.0658(3) 0.0040(2) 0.0543(12) Uani 1 1 d .
O24 O 0.63135(14) -0.05519(17) 0.08258(16) 0.0358(8) Uani 1 1 d .
Cl3 Cl 0.61643(4) -0.26076(6) -0.06711(5) 0.0269(2) Uani 1 1 d .
O31 O 0.58956(15) -0.20035(19) -0.10445(18) 0.0472(10) Uani 1 1 d .
O32 O 0.63574(19) -0.2960(2) -0.0896(2) 0.0565(11) Uani 1 1 d .
O33 O 0.58044(16) -0.3031(2) -0.0755(2) 0.0499(11) Uani 1 1 d .
O34 O 0.66362(15) -0.2459(2) 0.00617(17) 0.0481(10) Uani 1 1 d .
Cl4 Cl 0.51687(13) -0.07990(13) -0.23957(17) 0.0584(13) Uani 0.50 1 d P
O41 O 0.5100(2) -0.0440(3) -0.1999(3) 0.0764(12) Uani 1 1 d .
O43 O 0.5000 -0.1442(4) -0.2500 0.0764(12) Uani 1 2 d S
O42 O 0.5797(5) -0.0870(5) -0.1919(5) 0.0764(12) Uani 0.50 1 d P
Cl5 Cl 0.60388(5) -0.23897(6) 0.16794(6) 0.0329(3) Uani 1 1 d .
O51 O 0.56599(17) -0.18852(18) 0.1477(2) 0.0411(9) Uani 1 1 d .
O52 O 0.57528(19) -0.2835(2) 0.1098(2) 0.0569(12) Uani 1 1 d .
O53 O 0.6508(2) -0.2101(2) 0.1898(3) 0.0599(12) Uani 1 1 d .
O54 O 0.62185(16) -0.27748(19) 0.22485(18) 0.0394(9) Uani 1 1 d .
Cl6 Cl 0.79137(4) -0.18530(5) 0.42037(5) 0.0289(2) Uani 1 1 d .
O61 O 0.79812(17) -0.2081(2) 0.3792(2) 0.0468(10) Uani 1 1 d .
O62 O 0.73764(14) -0.15626(18) 0.37617(19) 0.0386(8) Uani 1 1 d .
O63 O 0.79965(16) -0.23978(19) 0.4602(2) 0.0477(10) Uani 1 1 d .
O64 O 0.83263(15) -0.13546(18) 0.46805(19) 0.0403(9) Uani 1 1 d .
Cl7 Cl 0.82999(5) 0.05090(5) 0.68832(5) 0.0274(2) Uani 1 1 d .
O71 O 0.84091(14) -0.01773(16) 0.68777(18) 0.0338(8) Uani 1 1 d .
O72 O 0.77545(14) 0.05601(18) 0.65823(18) 0.0373(8) Uani 1 1 d .
O73 O 0.87033(15) 0.0746(2) 0.75883(18) 0.0421(9) Uani 1 1 d .
O74 O 0.83181(18) 0.08954(18) 0.6477(2) 0.0448(10) Uani 1 1 d .
N1 N 0.63787(14) 0.16975(18) 0.27627(17) 0.0205(7) Uani 1 1 d .
C1 C 0.63587(18) 0.2290(2) 0.2954(2) 0.0237(9) Uani 1 1 d .
C2 C 0.5863(2) 0.2626(3) 0.2536(3) 0.0343(11) Uani 1 1 d .
H2 H 0.5848 0.3036 0.2667 0.041 Uiso 1 1 calc R
C3 C 0.5389(2) 0.2332(3) 0.1915(3) 0.0419(13) Uani 1 1 d .
H3 H 0.5052 0.2549 0.1625 0.050 Uiso 1 1 calc R
C4 C 0.54171(19) 0.1712(3) 0.1727(3) 0.0351(11) Uani 1 1 d .
H4 H 0.5102 0.1513 0.1313 0.042 Uiso 1 1 calc R
C5 C 0.59228(18) 0.1398(2) 0.2168(2) 0.0243(9) Uani 1 1 d .
N2 N 0.65758(14) 0.06440(17) 0.24407(17) 0.0203(7) Uani 1 1 d .
C6 C 0.60383(18) 0.0748(2) 0.2061(2) 0.0248(9) Uani 1 1 d .
C7 C 0.5639(2) 0.0263(2) 0.1617(2) 0.0303(11) Uani 1 1 d .
H7 H 0.5274 0.0346 0.1357 0.036 Uiso 1 1 calc R
C8 C 0.5784(2) -0.0336(3) 0.1563(2) 0.0327(11) Uani 1 1 d .
H8 H 0.5522 -0.0667 0.1281 0.039 Uiso 1 1 calc R
C9 C 0.6326(2) -0.0440(2) 0.1937(2) 0.0302(10) Uani 1 1 d .
H9 H 0.6434 -0.0843 0.1912 0.036 Uiso 1 1 calc R
C10 C 0.67034(18) 0.0066(2) 0.2349(2) 0.0204(9) Uani 1 1 d .
N3 N 0.74279(15) 0.05206(17) 0.25459(18) 0.0214(7) Uani 1 1 d .
C11 C 0.72679(19) 0.0008(2) 0.2667(2) 0.0238(9) Uani 1 1 d .
C12 C 0.7594(2) -0.0545(2) 0.3037(2) 0.0298(10) Uani 1 1 d .
H12 H 0.7469 -0.0903 0.3095 0.036 Uiso 1 1 calc R
C13 C 0.8114(2) -0.0547(3) 0.3321(2) 0.0377(12) Uani 1 1 d .
H13 H 0.8354 -0.0896 0.3600 0.045 Uiso 1 1 calc R
C14 C 0.8273(2) -0.0029(3) 0.3188(2) 0.0347(12) Uani 1 1 d .
H14 H 0.8619 -0.0030 0.3372 0.042 Uiso 1 1 calc R
C15 C 0.79168(19) 0.0493(2) 0.2780(2) 0.0258(10) Uani 1 1 d .
C16 C 0.8047(2) 0.1070(3) 0.2578(3) 0.0340(11) Uani 1 1 d .
H16C H 0.8286 0.1379 0.2962 0.041 Uiso 1 1 calc R
H16D H 0.8242 0.0908 0.2488 0.041 Uiso 1 1 calc R
N4 N 0.75438(18) 0.1409(2) 0.1960(2) 0.0311(9) Uani 1 1 d .
H4A H 0.7611 0.1840 0.1952 0.047 Uiso 1 1 calc R
C17 C 0.7256(2) 0.1066(3) 0.1301(3) 0.0339(11) Uani 1 1 d .
H17A H 0.7339 0.0598 0.1388 0.041 Uiso 1 1 calc R
H17B H 0.7386 0.1239 0.1126 0.041 Uiso 1 1 calc R
C18 C 0.6644(2) 0.1169(3) 0.0768(3) 0.0349(12) Uani 1 1 d .
H18A H 0.6460 0.0953 0.0337 0.042 Uiso 1 1 calc R
H18B H 0.6562 0.1637 0.0675 0.042 Uiso 1 1 calc R
N5 N 0.64365(16) 0.0890(2) 0.10295(19) 0.0276(8) Uani 1 1 d .
H5A H 0.6473 0.0443 0.1068 0.041 Uiso 1 1 calc R
C19 C 0.5861(2) 0.1081(3) 0.0592(2) 0.0345(11) Uani 1 1 d .
H19A H 0.5693 0.0760 0.0643 0.041 Uiso 1 1 calc R
H19B H 0.5650 0.1093 0.0107 0.041 Uiso 1 1 calc R
N6 N 0.63468(16) 0.19340(19) 0.14567(18) 0.0265(8) Uani 1 1 d .
C20 C 0.5860(2) 0.1757(2) 0.0818(2) 0.0302(10) Uani 1 1 d .
C21 C 0.5410(2) 0.2185(3) 0.0430(3) 0.0371(12) Uani 1 1 d .
H21 H 0.5068 0.2064 -0.0008 0.045 Uiso 1 1 calc R
C22 C 0.5481(2) 0.2791(3) 0.0708(3) 0.0414(13) Uani 1 1 d .
H22 H 0.5186 0.3083 0.0450 0.050 Uiso 1 1 calc R
C23 C 0.5990(2) 0.2973(3) 0.1370(3) 0.0378(12) Uani 1 1 d .
H23 H 0.6037 0.3378 0.1562 0.045 Uiso 1 1 calc R
C24 C 0.6427(2) 0.2523(2) 0.1737(2) 0.0276(10) Uani 1 1 d .
N7 N 0.73009(15) 0.20554(18) 0.27628(18) 0.0233(8) Uani 1 1 d .
C25 C 0.6998(2) 0.2622(2) 0.2435(2) 0.0272(10) Uani 1 1 d .
C26 C 0.7212(2) 0.3246(2) 0.2720(3) 0.0354(12) Uani 1 1 d .
H26 H 0.6989 0.3618 0.2497 0.043 Uiso 1 1 calc R
C27 C 0.7765(2) 0.3300(3) 0.3343(3) 0.0381(13) Uani 1 1 d .
H27 H 0.7925 0.3714 0.3527 0.046 Uiso 1 1 calc R
C28 C 0.8076(2) 0.2740(3) 0.3688(3) 0.0368(13) Uani 1 1 d .
H28 H 0.8447 0.2773 0.4111 0.044 Uiso 1 1 calc R
C29 C 0.7832(2) 0.2119(2) 0.3404(2) 0.0272(10) Uani 1 1 d .
N8 N 0.78491(15) 0.10890(19) 0.38539(17) 0.0227(8) Uani 1 1 d .
C30 C 0.81283(18) 0.1519(3) 0.3841(2) 0.0277(10) Uani 1 1 d .
C31 C 0.8690(2) 0.1428(3) 0.4279(3) 0.0442(15) Uani 1 1 d .
H31 H 0.8882 0.1725 0.4272 0.053 Uiso 1 1 calc R
C32 C 0.8952(2) 0.0899(4) 0.4717(3) 0.0552(19) Uani 1 1 d .
H32 H 0.9324 0.0830 0.5006 0.066 Uiso 1 1 calc R
C33 C 0.8664(2) 0.0464(3) 0.4730(3) 0.0500(17) Uani 1 1 d .
H33 H 0.8842 0.0101 0.5027 0.060 Uiso 1 1 calc R
C34 C 0.8112(2) 0.0572(2) 0.4299(2) 0.0328(11) Uani 1 1 d .
C35 C 0.7770(2) 0.0148(2) 0.4307(2) 0.0370(12) Uani 1 1 d .
H35C H 0.7601 -0.0211 0.3976 0.044 Uiso 1 1 calc R
H35D H 0.8005 -0.0042 0.4765 0.044 Uiso 1 1 calc R
N9 N 0.73409(17) 0.05543(18) 0.41243(19) 0.0264(8) Uani 1 1 d .
H9A H 0.7053 0.0303 0.3954 0.040 Uiso 1 1 calc R
C36 C 0.7559(2) 0.0978(2) 0.4715(2) 0.0293(10) Uani 1 1 d .
H36C H 0.7944 0.1077 0.5020 0.035 Uiso 1 1 calc R
H36D H 0.7529 0.0745 0.4982 0.035 Uiso 1 1 calc R
C37 C 0.7234(2) 0.1610(2) 0.4434(2) 0.0263(10) Uani 1 1 d .
H37A H 0.6849 0.1513 0.4135 0.032 Uiso 1 1 calc R
H37B H 0.7371 0.1884 0.4815 0.032 Uiso 1 1 calc R
N10 N 0.72901(14) 0.19681(18) 0.40293(17) 0.0206(7) Uani 1 1 d .
H10A H 0.7645 0.2101 0.4318 0.031 Uiso 1 1 calc R
C38 C 0.69109(18) 0.2541(2) 0.3635(2) 0.0233(9) Uani 1 1 d .
H38C H 0.7056 0.2858 0.3549 0.028 Uiso 1 1 calc R
H38D H 0.6873 0.2757 0.3899 0.028 Uiso 1 1 calc R
N11 N 0.92495(14) -0.17356(18) 0.69976(17) 0.0197(7) Uani 1 1 d .
C39 C 0.89664(17) -0.2283(2) 0.6868(2) 0.0209(9) Uani 1 1 d .
C40 C 0.83916(19) -0.2307(3) 0.6327(2) 0.0277(10) Uani 1 1 d .
H40 H 0.8208 -0.2689 0.6247 0.033 Uiso 1 1 calc R
C41 C 0.81009(19) -0.1757(3) 0.5914(2) 0.0297(10) Uani 1 1 d .
H41 H 0.7718 -0.1760 0.5559 0.036 Uiso 1 1 calc R
C42 C 0.83833(18) -0.1199(2) 0.6029(2) 0.0278(10) Uani 1 1 d .
H42 H 0.8192 -0.0825 0.5754 0.033 Uiso 1 1 calc R
C43 C 0.89579(17) -0.1207(2) 0.6564(2) 0.0205(9) Uani 1 1 d .
N12 N 0.96796(15) -0.08350(18) 0.67184(16) 0.0205(7) Uani 1 1 d .
C44 C 0.92611(18) -0.0657(2) 0.6619(2) 0.0209(9) Uani 1 1 d .
C45 C 0.9099(2) -0.0002(2) 0.6509(2) 0.0293(10) Uani 1 1 d .
H45 H 0.8813 0.0115 0.6442 0.035 Uiso 1 1 calc R
C46 C 0.9371(2) 0.0478(2) 0.6500(2) 0.0367(12) Uani 1 1 d .
H46 H 0.9279 0.0922 0.6447 0.044 Uiso 1 1 calc R
C47 C 0.9776(2) 0.0290(3) 0.6570(2) 0.0359(12) Uani 1 1 d .
H47 H 0.9950 0.0603 0.6547 0.043 Uiso 1 1 calc R
C48 C 0.99239(18) -0.0374(2) 0.6675(2) 0.0256(9) Uani 1 1 d .
C49 C 1.0338(2) -0.0623(3) 0.6714(2) 0.0315(11) Uani 1 1 d .
H49C H 1.0322 -0.0356 0.6418 0.038 Uiso 1 1 calc R
H49D H 1.0706 -0.0586 0.7187 0.038 Uiso 1 1 calc R
N13 N 1.02216(15) -0.1313(2) 0.64887(19) 0.0265(8) Uani 1 1 d .
H13A H 1.0525 -0.1519 0.6657 0.040 Uiso 1 1 calc R
C50 C 0.9738(2) -0.1405(3) 0.5724(2) 0.0328(11) Uani 1 1 d .
H50A H 0.9852 -0.1371 0.5507 0.039 Uiso 1 1 calc R
H50B H 0.9467 -0.1064 0.5531 0.039 Uiso 1 1 calc R
C51 C 0.94851(19) -0.2083(3) 0.5577(2) 0.0299(11) Uani 1 1 d .
H51E H 0.9171 -0.2146 0.5078 0.036 Uiso 1 1 calc R
H51F H 0.9754 -0.2423 0.5757 0.036 Uiso 1 1 calc R
N14 N 0.93055(15) -0.21478(19) 0.59054(18) 0.0238(8) Uani 1 1 d .
H14A H 0.8991 -0.1915 0.5664 0.036 Uiso 1 1 calc R
C52 C 0.92329(19) -0.2851(2) 0.5973(2) 0.0279(10) Uani 1 1 d .
H52A H 0.9069 -0.3096 0.5563 0.033 Uiso 1 1 calc R
H52B H 0.8991 -0.2883 0.6015 0.033 Uiso 1 1 calc R
N15 N 1.01639(15) -0.26808(18) 0.70823(18) 0.0208(7) Uani 1 1 d .
C53 C 0.9792(2) -0.3137(2) 0.6613(2) 0.0255(9) Uani 1 1 d .
C54 C 0.9931(2) -0.3803(2) 0.6737(3) 0.0340(11) Uani 1 1 d .
H54 H 0.9670 -0.4122 0.6419 0.041 Uiso 1 1 calc R
C55 C 1.0466(2) -0.3980(2) 0.7343(3) 0.0356(12) Uani 1 1 d .
H55 H 1.0565 -0.4423 0.7440 0.043 Uiso 1 1 calc R
C56 C 1.0857(2) -0.3498(2) 0.7810(2) 0.0277(10) Uani 1 1 d .
H56 H 1.1223 -0.3611 0.8206 0.033 Uiso 1 1 calc R
C57 C 1.06868(18) -0.2849(2) 0.7667(2) 0.0222(9) Uani 1 1 d .
C58 C 0.4578(3) 0.4412(4) -0.0572(4) 0.0148(15) Uani 0.50 1 d PU
C59 C 0.5476(4) 0.4742(4) 0.0117(5) 0.029(2) Uani 0.50 1 d P
O1 O 0.4804(3) 0.5381(6) -0.0482(5) 0.108(6) Uani 0.50 1 d P
S1 S 0.50017(18) 0.51363(17) 0.0060(2) 0.0389(8) Uani 0.50 1 d P

loop_
_atom_site_aniso_label
_atom_site_aniso_U_11
_atom_site_aniso_U_22
_atom_site_aniso_U_33
_atom_site_aniso_U_23
_atom_site_aniso_U_13
_atom_site_aniso_U_12
Cu1 0.0165(3) 0.0204(3) 0.0142(3) 0.0004(2) 0.0112(3) 0.0005(2)
Cu2 0.0273(3) 0.0217(3) 0.0185(3) -0.0015(2) 0.0182(3) -0.0025(3)
Cu3 0.0189(3) 0.0217(3) 0.0143(3) -0.0004(2) 0.0128(3) -0.0003(2)
Na 0.0299(10) 0.0446(12) 0.0356(10) 0.0076(9) 0.0233(9) 0.0060(9)
OW1 0.0270(17) 0.048(2) 0.0292(17) -0.0029(16) 0.0189(15) -0.0020(16)
Cl1 0.0241(5) 0.0315(6) 0.0246(5) 0.0009(4) 0.0179(4) 0.0047(4)
O11 0.044(2) 0.058(3) 0.076(3) -0.006(2) 0.048(2) -0.005(2)
O12 0.072(3) 0.079(3) 0.040(2) 0.003(2) 0.038(2) 0.032(3)
O13 0.033(2) 0.039(2) 0.0330(19) 0.0019(16) 0.0125(17) 0.0035(17)
O14 0.046(2) 0.037(2) 0.051(2) 0.0055(18) 0.031(2) 0.0091(18)
Cl2 0.0216(5) 0.0405(6) 0.0202(5) -0.0055(4) 0.0126(4) 0.0001(5)
O21 0.029(2) 0.157(5) 0.036(2) 0.037(3) 0.0183(19) 0.003(3)
O22 0.050(3) 0.079(4) 0.056(3) -0.042(3) 0.003(2) 0.016(3)
O23 0.029(2) 0.100(4) 0.038(2) 0.009(2) 0.0256(18) 0.005(2)
O24 0.0281(18) 0.0345(19) 0.0214(16) -0.0037(14) 0.0112(15) 0.0013(15)
Cl3 0.0222(5) 0.0376(6) 0.0195(5) 0.0018(4) 0.0150(4) -0.0010(4)
O31 0.036(2) 0.041(2) 0.0246(17) 0.0109(16) 0.0099(16) -0.0017(17)
O32 0.064(3) 0.075(3) 0.055(3) -0.011(2) 0.052(2) -0.006(2)
O33 0.035(2) 0.057(3) 0.063(3) 0.029(2) 0.037(2) 0.0092(18)
O34 0.035(2) 0.054(2) 0.0180(16) -0.0015(16) 0.0080(16) 0.0127(18)
Cl4 0.088(3) 0.0376(12) 0.0225(19) -0.0110(12) 0.033(2) -0.0284(14)
O41 0.091(3) 0.069(3) 0.057(2) -0.007(2) 0.051(2) 0.014(3)
O43 0.091(3) 0.069(3) 0.057(2) -0.007(2) 0.051(2) 0.014(3)
O42 0.091(3) 0.069(3) 0.057(2) -0.007(2) 0.051(2) 0.014(3)
Cl5 0.0469(7) 0.0332(6) 0.0369(6) 0.0009(5) 0.0367(6) 0.0045(5)
O51 0.057(2) 0.0319(19) 0.059(2) 0.0021(17) 0.050(2) 0.0083(17)
O52 0.073(3) 0.056(3) 0.033(2) 0.0005(18) 0.037(2) 0.025(2)
O53 0.071(3) 0.067(3) 0.090(3) 0.010(3) 0.074(3) 0.003(2)
O54 0.045(2) 0.046(2) 0.0306(18) 0.0028(16) 0.0291(18) 0.0008(17)
Cl6 0.0269(5) 0.0260(5) 0.0252(5) 0.0051(4) 0.0167(5) 0.0015(4)
O61 0.052(2) 0.050(2) 0.043(2) 0.0019(18) 0.037(2) 0.0096(19)
O62 0.0288(18) 0.038(2) 0.040(2) 0.0118(16) 0.0227(17) 0.0075(16)
O63 0.044(2) 0.040(2) 0.044(2) 0.0169(18) 0.0280(19) 0.0023(18)
O64 0.0292(18) 0.0334(19) 0.0366(19) -0.0015(15) 0.0178(16) -0.0035(15)
Cl7 0.0317(6) 0.0280(6) 0.0235(5) 0.0018(4) 0.0207(5) 0.0048(4)
O71 0.0347(19) 0.0240(17) 0.0369(18) 0.0039(14) 0.0248(17) 0.0058(14)
O72 0.0313(18) 0.043(2) 0.0348(18) -0.0028(16) 0.0237(17) 0.0064(16)
O73 0.036(2) 0.057(2) 0.0312(18) -0.0117(17) 0.0244(17) -0.0062(18)
O74 0.069(3) 0.036(2) 0.054(2) 0.0175(18) 0.053(2) 0.0176(19)
N1 0.0157(16) 0.0263(19) 0.0158(16) 0.0012(14) 0.0105(14) -0.0003(14)
C1 0.026(2) 0.027(2) 0.028(2) 0.0041(18) 0.023(2) 0.0013(18)
C2 0.028(2) 0.032(3) 0.042(3) 0.004(2) 0.025(2) 0.008(2)
C3 0.022(2) 0.048(3) 0.043(3) 0.008(3) 0.021(2) 0.011(2)
C4 0.016(2) 0.042(3) 0.027(2) 0.000(2) 0.010(2) -0.005(2)
C5 0.021(2) 0.033(2) 0.020(2) 0.0023(18) 0.0158(19) -0.0012(18)
N2 0.0215(18) 0.0235(18) 0.0150(16) 0.0017(14) 0.0133(15) -0.0017(15)
C6 0.022(2) 0.032(2) 0.0183(19) 0.0021(17) 0.0138(18) -0.0038(19)
C7 0.027(2) 0.041(3) 0.021(2) -0.0009(19) 0.017(2) -0.012(2)
C8 0.036(3) 0.034(3) 0.027(2) -0.005(2) 0.023(2) -0.012(2)
C9 0.043(3) 0.027(2) 0.031(2) -0.0026(19) 0.031(2) -0.006(2)
C10 0.026(2) 0.022(2) 0.0155(18) 0.0006(16) 0.0162(18) -0.0032(17)
N3 0.0261(19) 0.0217(18) 0.0185(16) -0.0054(14) 0.0171(16) -0.0037(15)
C11 0.032(2) 0.026(2) 0.0159(19) -0.0042(16) 0.0185(19) -0.0009(19)
C12 0.042(3) 0.025(2) 0.026(2) 0.0012(18) 0.026(2) 0.005(2)
C13 0.045(3) 0.042(3) 0.024(2) 0.001(2) 0.025(2) 0.015(2)
C14 0.031(3) 0.047(3) 0.025(2) -0.007(2) 0.021(2) 0.005(2)
C15 0.027(2) 0.036(3) 0.022(2) -0.0090(18) 0.021(2) -0.004(2)
C16 0.034(3) 0.044(3) 0.033(2) -0.011(2) 0.028(2) -0.009(2)
N4 0.048(2) 0.030(2) 0.036(2) -0.0073(17) 0.037(2) -0.0092(19)
C17 0.050(3) 0.036(3) 0.033(3) -0.005(2) 0.036(3) -0.004(2)
C18 0.055(3) 0.035(3) 0.028(2) 0.002(2) 0.035(3) 0.001(2)
N5 0.035(2) 0.026(2) 0.0221(18) -0.0009(15) 0.0215(18) -0.0019(17)
C19 0.039(3) 0.036(3) 0.018(2) 0.0004(19) 0.018(2) -0.003(2)
N6 0.035(2) 0.029(2) 0.0196(17) 0.0026(15) 0.0215(17) -0.0005(17)
C20 0.036(3) 0.034(3) 0.019(2) 0.0063(19) 0.020(2) 0.001(2)
C21 0.040(3) 0.043(3) 0.024(2) 0.011(2) 0.023(2) 0.009(2)
C22 0.049(3) 0.046(3) 0.036(3) 0.019(2) 0.033(3) 0.019(3)
C23 0.057(3) 0.032(3) 0.040(3) 0.010(2) 0.041(3) 0.010(2)
C24 0.040(3) 0.027(2) 0.029(2) 0.0049(19) 0.030(2) 0.000(2)
N7 0.030(2) 0.026(2) 0.0223(17) -0.0056(15) 0.0219(17) -0.0059(16)
C25 0.044(3) 0.024(2) 0.032(2) 0.0009(19) 0.034(2) -0.002(2)
C26 0.063(4) 0.027(3) 0.041(3) -0.003(2) 0.046(3) -0.008(2)
C27 0.062(4) 0.031(3) 0.055(3) -0.017(2) 0.054(3) -0.020(3)
C28 0.038(3) 0.054(3) 0.039(3) -0.026(2) 0.035(3) -0.028(3)
C29 0.033(2) 0.036(3) 0.032(2) -0.010(2) 0.030(2) -0.010(2)
N8 0.0217(18) 0.030(2) 0.0166(16) -0.0047(15) 0.0141(15) 0.0035(15)
C30 0.019(2) 0.042(3) 0.022(2) -0.0134(19) 0.0148(19) -0.007(2)
C31 0.023(2) 0.079(4) 0.031(3) -0.025(3) 0.020(2) -0.007(3)
C32 0.020(3) 0.099(5) 0.028(3) -0.025(3) 0.012(2) 0.008(3)
C33 0.036(3) 0.066(4) 0.022(2) -0.003(2) 0.014(2) 0.028(3)
C34 0.034(3) 0.036(3) 0.017(2) -0.0023(19) 0.015(2) 0.012(2)
C35 0.055(3) 0.025(2) 0.023(2) 0.0082(19) 0.027(2) 0.016(2)
N9 0.038(2) 0.0214(19) 0.0223(18) 0.0004(15) 0.0228(18) -0.0019(16)
C36 0.045(3) 0.029(2) 0.025(2) 0.0031(19) 0.029(2) 0.002(2)
C37 0.036(2) 0.032(2) 0.025(2) -0.0038(19) 0.027(2) -0.004(2)
N10 0.0185(17) 0.0250(19) 0.0154(16) -0.0011(14) 0.0118(15) -0.0008(15)
C38 0.027(2) 0.021(2) 0.023(2) -0.0006(17) 0.019(2) 0.0008(18)
N11 0.0164(16) 0.0265(19) 0.0152(15) -0.0013(14) 0.0114(14) 0.0008(14)
C39 0.023(2) 0.027(2) 0.0172(19) -0.0049(17) 0.0165(18) -0.0034(18)
C40 0.024(2) 0.038(3) 0.025(2) -0.0075(19) 0.019(2) -0.006(2)
C41 0.019(2) 0.051(3) 0.021(2) -0.004(2) 0.0154(19) -0.001(2)
C42 0.022(2) 0.039(3) 0.021(2) 0.0006(19) 0.0149(19) 0.004(2)
C43 0.020(2) 0.030(2) 0.0165(18) 0.0023(17) 0.0150(18) 0.0060(18)
N12 0.0234(18) 0.0236(18) 0.0118(15) 0.0020(13) 0.0122(15) -0.0010(15)
C44 0.023(2) 0.024(2) 0.0133(18) 0.0024(16) 0.0129(17) 0.0037(17)
C45 0.034(2) 0.031(2) 0.021(2) 0.0047(18) 0.020(2) 0.008(2)
C46 0.050(3) 0.025(2) 0.023(2) 0.0081(19) 0.023(2) 0.006(2)
C47 0.042(3) 0.032(3) 0.025(2) 0.007(2) 0.023(2) -0.001(2)
C48 0.023(2) 0.031(2) 0.0167(19) 0.0020(17) 0.0130(18) -0.0021(19)
C49 0.026(2) 0.044(3) 0.025(2) 0.002(2) 0.019(2) -0.010(2)
N13 0.0206(18) 0.042(2) 0.0217(18) 0.0001(16) 0.0173(16) -0.0037(17)
C50 0.027(2) 0.059(3) 0.020(2) 0.002(2) 0.020(2) -0.001(2)
C51 0.024(2) 0.052(3) 0.019(2) -0.007(2) 0.0174(19) -0.006(2)
N14 0.0203(18) 0.036(2) 0.0180(17) -0.0043(15) 0.0152(15) -0.0033(16)
C52 0.025(2) 0.037(3) 0.026(2) -0.0140(19) 0.021(2) -0.012(2)
N15 0.0260(19) 0.0226(18) 0.0218(17) -0.0024(14) 0.0201(16) -0.0026(15)
C53 0.034(2) 0.027(2) 0.034(2) -0.0091(19) 0.031(2) -0.008(2)
C54 0.052(3) 0.029(3) 0.043(3) -0.012(2) 0.042(3) -0.009(2)
C55 0.061(3) 0.025(2) 0.044(3) 0.005(2) 0.045(3) 0.008(2)
C56 0.035(3) 0.028(2) 0.029(2) 0.0064(19) 0.026(2) 0.007(2)
C57 0.028(2) 0.028(2) 0.023(2) 0.0015(17) 0.023(2) 0.0009(18)
C58 0.014(2) 0.019(2) 0.016(2) -0.0047(16) 0.0128(17) 0.0001(16)
C59 0.027(5) 0.024(5) 0.056(6) -0.025(4) 0.037(5) -0.017(4)
O1 0.018(4) 0.130(10) 0.054(6) 0.052(6) -0.011(4) -0.032(5)
S1 0.0417(12) 0.051(3) 0.0517(19) -0.0267(19) 0.0431(14) -0.021(2)

loop_
_atom_type_symbol
_atom_type_description
_atom_type_scat_dispersion_real
_atom_type_scat_dispersion_imag
_atom_type_scat_source
C C 0.0181 0.0091 'International Tables Vol C Tables 4.2.6.8 and 6.1.1.4'
H H 0.0000 0.0000 'International Tables Vol C Tables 4.2.6.8 and 6.1.1.4'
N N 0.0311 0.0180 'International Tables Vol C Tables 4.2.6.8 and 6.1.1.4'
O O 0.0492 0.0322 'International Tables Vol C Tables 4.2.6.8 and 6.1.1.4'
Cl Cl 0.3639 0.7018 'International Tables Vol C Tables 4.2.6.8 and 6.1.1.4'
Cu Cu -1.9646 0.5888 'International Tables Vol C Tables 4.2.6.8 and 6.1.1.4'
S S 0.3331 0.5567 'International Tables Vol C Tables 4.2.6.8 and 6.1.1.4'
Na Na 0.1353 0.1239 'International Tables Vol C Tables 4.2.6.8 and 6.1.1.4'

loop_
_geom_angle_atom_site_label_1
_geom_angle_atom_site_label_2
_geom_angle_atom_site_label_3
_geom_angle
_geom_angle_site_symmetry_1
_geom_angle_site_symmetry_3
N1 Cu1 N8 161.00(16) . .
N1 Cu1 N10 80.19(14) . .
N8 Cu1 N10 95.38(14) . .
N1 Cu1 N2 80.15(14) . .
N8 Cu1 N2 104.96(14) . .
N10 Cu1 N2 159.62(14) . .
N1 Cu1 N9 118.04(15) . .
N8 Cu1 N9 79.51(15) . .
N10 Cu1 N9 84.31(14) . .
N2 Cu1 N9 100.31(13) . .
N6 Cu2 N3 161.61(16) . .
N6 Cu2 N5 80.27(16) . .
N3 Cu2 N5 96.45(15) . .
N6 Cu2 N7 79.88(15) . .
N3 Cu2 N7 104.48(14) . .
N5 Cu2 N7 159.07(16) . .
N6 Cu2 N4 118.13(16) . .
N3 Cu2 N4 79.34(15) . .
N5 Cu2 N4 85.42(15) . .
N7 Cu2 N4 98.14(14) . .
N15 Cu3 N12 172.72(15) . .
N15 Cu3 N14 80.03(15) . .
N12 Cu3 N14 99.04(15) . .
N15 Cu3 N13 108.13(15) . .
N12 Cu3 N13 78.92(15) . .
N14 Cu3 N13 85.69(14) . .
N15 Cu3 N11 78.45(14) . 2_756
N12 Cu3 N11 102.71(14) . 2_756
N14 Cu3 N11 158.25(15) . 2_756
N13 Cu3 N11 97.96(13) . 2_756
OW1 Na O41 171.47(19) . .
OW1 Na O11 86.90(16) . .
O41 Na O11 91.87(18) . .
OW1 Na O31 81.36(14) . .
O41 Na O31 98.31(16) . .
O11 Na O31 164.82(16) . .
OW1 Na O21 100.32(15) . .
O41 Na O21 87.51(16) . .
O11 Na O21 75.20(18) . .
O31 Na O21 116.29(19) . .
OW1 Na O42 111.7(3) . .
O41 Na O42 60.1(3) . .
O11 Na O42 97.2(3) . .
O31 Na O42 78.4(3) . .
O21 Na O42 146.8(3) . .
OW1 Na Cl4 142.08(15) . .
O41 Na Cl4 30.46(14) . .
O11 Na Cl4 103.50(14) . .
O31 Na Cl4 80.52(11) . .
O21 Na Cl4 117.56(14) . .
O42 Na Cl4 31.7(3) . .
O13 Cl1 O11 109.4(3) . .
O13 Cl1 O12 111.6(3) . .
O11 Cl1 O12 108.2(3) . .
O13 Cl1 O14 110.3(2) . .
O11 Cl1 O14 108.2(3) . .
O12 Cl1 O14 109.0(3) . .
Cl1 O11 Na 121.2(2) . .
O23 Cl2 O22 110.2(4) . .
O23 Cl2 O21 109.7(3) . .
O22 Cl2 O21 107.9(4) . .
O23 Cl2 O24 110.5(2) . .
O22 Cl2 O24 109.1(2) . .
O21 Cl2 O24 109.4(3) . .
Cl2 O21 Na 114.5(4) . .
O33 Cl3 O31 111.1(2) . .
O33 Cl3 O32 108.2(3) . .
O31 Cl3 O32 112.0(3) . .
O33 Cl3 O34 108.5(3) . .
O31 Cl3 O34 108.9(2) . .
O32 Cl3 O34 108.1(3) . .
Cl3 O31 Na 140.8(2) . .
Cl4 Cl4 O43 71.45(19) 2_654 .
Cl4 Cl4 O41 79.5(5) 2_654 2_654
O43 Cl4 O41 115.5(3) . 2_654
Cl4 Cl4 O41 66.0(5) 2_654 .
O43 Cl4 O41 109.0(4) . .
O41 Cl4 O41 109.2(5) 2_654 .
Cl4 Cl4 O42 169.8(7) 2_654 .
O43 Cl4 O42 103.1(5) . .
O41 Cl4 O42 110.7(6) 2_654 .
O41 Cl4 O42 109.1(4) . .
Cl4 Cl4 Na 112.1(6) 2_654 .
O43 Cl4 Na 97.90(17) . .
O41 Cl4 Na 146.6(3) 2_654 .
O41 Cl4 Na 54.8(2) . .
O42 Cl4 Na 59.4(4) . .
Cl4 O41 Cl4 34.6(3) 2_654 .
Cl4 O41 Na 122.0(3) 2_654 .
Cl4 O41 Na 94.7(3) . .
Cl4 O43 Cl4 37.1(4) . 2_654
Cl4 O42 Na 88.9(5) . .
O53 Cl5 O51 110.6(3) . .
O53 Cl5 O52 111.3(3) . .
O51 Cl5 O52 108.8(2) . .
O53 Cl5 O54 109.1(3) . .
O51 Cl5 O54 109.5(2) . .
O52 Cl5 O54 107.4(2) . .
O62 Cl6 O61 110.2(2) . .
O62 Cl6 O64 108.7(2) . .
O61 Cl6 O64 108.3(2) . .
O62 Cl6 O63 111.1(2) . .
O61 Cl6 O63 109.7(3) . .
O64 Cl6 O63 108.7(2) . .
O73 Cl7 O74 110.2(3) . .
O73 Cl7 O71 109.5(2) . .
O74 Cl7 O71 109.7(2) . .
O73 Cl7 O72 109.1(2) . .
O74 Cl7 O72 109.5(2) . .
O71 Cl7 O72 108.8(2) . .
C1 N1 C5 122.1(4) . .
C1 N1 Cu1 119.2(3) . .
C5 N1 Cu1 118.7(3) . .
N1 C1 C2 120.7(4) . .
N1 C1 C38 114.1(4) . .
C2 C1 C38 125.2(4) . .
C1 C2 C3 118.3(5) . .
C2 C3 C4 120.2(5) . .
C5 C4 C3 118.9(5) . .
N1 C5 C4 119.8(4) . .
N1 C5 C6 113.1(4) . .
C4 C5 C6 127.0(4) . .
C10 N2 C6 117.8(4) . .
C10 N2 Cu1 129.4(3) . .
C6 N2 Cu1 107.8(3) . .
N2 C6 C7 121.3(4) . .
N2 C6 C5 115.1(4) . .
C7 C6 C5 123.6(4) . .
C8 C7 C6 120.0(5) . .
C7 C8 C9 119.0(5) . .
C10 C9 C8 118.8(5) . .
N2 C10 C9 122.9(4) . .
N2 C10 C11 117.0(4) . .
C9 C10 C11 119.8(4) . .
C15 N3 C11 119.5(4) . .
C15 N3 Cu2 117.6(3) . .
C11 N3 Cu2 122.9(3) . .
N3 C11 C12 122.4(4) . .
N3 C11 C10 115.6(4) . .
C12 C11 C10 121.9(4) . .
C11 C12 C13 117.6(5) . .
C14 C13 C12 119.7(5) . .
C13 C14 C15 119.9(5) . .
N3 C15 C14 120.6(4) . .
N3 C15 C16 116.0(4) . .
C14 C15 C16 123.4(4) . .
N4 C16 C15 111.3(4) . .
C16 N4 C17 112.9(4) . .
C16 N4 Cu2 106.2(3) . .
C17 N4 Cu2 103.3(3) . .
N4 C17 C18 110.0(4) . .
C17 C18 N5 110.1(4) . .
C19 N5 C18 112.7(4) . .
C19 N5 Cu2 109.8(3) . .
C18 N5 Cu2 102.5(3) . .
N5 C19 C20 108.7(4) . .
C20 N6 C24 122.4(4) . .
C20 N6 Cu2 119.0(3) . .
C24 N6 Cu2 118.6(3) . .
N6 C20 C21 119.8(5) . .
N6 C20 C19 114.0(4) . .
C21 C20 C19 126.2(4) . .
C22 C21 C20 118.9(5) . .
C21 C22 C23 120.9(5) . .
C22 C23 C24 117.8(5) . .
N6 C24 C23 120.2(5) . .
N6 C24 C25 113.4(4) . .
C23 C24 C25 126.4(5) . .
C29 N7 C25 117.3(4) . .
C29 N7 Cu2 128.3(3) . .
C25 N7 Cu2 108.7(3) . .
N7 C25 C26 123.0(5) . .
N7 C25 C24 114.8(4) . .
C26 C25 C24 122.1(5) . .
C27 C26 C25 118.4(5) . .
C28 C27 C26 119.6(5) . .
C27 C28 C29 119.8(5) . .
N7 C29 C28 121.4(5) . .
N7 C29 C30 118.4(4) . .
C28 C29 C30 119.7(4) . .
C34 N8 C30 120.4(4) . .
C34 N8 Cu1 117.3(3) . .
C30 N8 Cu1 121.6(3) . .
N8 C30 C31 120.4(5) . .
N8 C30 C29 117.6(4) . .
C31 C30 C29 121.7(5) . .
C32 C31 C30 119.2(6) . .
C31 C32 C33 120.1(5) . .
C34 C33 C32 119.4(6) . .
N8 C34 C33 120.4(6) . .
N8 C34 C35 116.2(4) . .
C33 C34 C35 123.3(5) . .
N9 C35 C34 109.5(4) . .
C35 N9 C36 112.7(4) . .
C35 N9 Cu1 105.9(3) . .
C36 N9 Cu1 104.1(3) . .
N9 C36 C37 109.5(4) . .
N10 C37 C36 109.0(3) . .
C38 N10 C37 112.9(3) . .
C38 N10 Cu1 109.3(2) . .
C37 N10 Cu1 103.9(3) . .
N10 C38 C1 108.2(3) . .
C39 N11 C43 118.2(4) . .
C39 N11 Cu3 107.0(3) . 2_756
C43 N11 Cu3 129.5(3) . 2_756
N11 C39 C40 122.2(4) . .
N11 C39 C57 114.9(4) . 2_756
C40 C39 C57 122.9(4) . 2_756
C41 C40 C39 118.9(4) . .
C40 C41 C42 119.7(4) . .
C41 C42 C43 119.0(4) . .
N11 C43 C42 121.8(4) . .
N11 C43 C44 118.7(4) . .
C42 C43 C44 119.2(4) . .
C48 N12 C44 119.8(4) . .
C48 N12 Cu3 115.7(3) . .
C44 N12 Cu3 124.4(3) . .
N12 C44 C45 121.0(4) . .
N12 C44 C43 116.1(4) . .
C45 C44 C43 122.6(4) . .
C44 C45 C46 119.0(5) . .
C47 C46 C45 119.4(5) . .
C46 C47 C48 119.7(5) . .
N12 C48 C47 120.9(4) . .
N12 C48 C49 116.3(4) . .
C47 C48 C49 122.7(4) . .
N13 C49 C48 109.9(4) . .
C49 N13 C50 114.1(4) . .
C49 N13 Cu3 104.9(3) . .
C50 N13 Cu3 103.5(3) . .
N13 C50 C51 109.3(4) . .
N14 C51 C50 110.8(4) . .
C52 N14 C51 111.5(4) . .
C52 N14 Cu3 108.3(3) . .
C51 N14 Cu3 104.4(3) . .
N14 C52 C53 108.5(3) . .
C53 N15 C57 121.1(4) . .
C53 N15 Cu3 119.6(3) . .
C57 N15 Cu3 119.2(3) . .
N15 C53 C54 120.6(5) . .
N15 C53 C52 113.6(4) . .
C54 C53 C52 125.8(4) . .
C55 C54 C53 118.5(5) . .
C54 C55 C56 120.4(5) . .
C57 C56 C55 118.1(5) . .
N15 C57 C56 121.2(4) . .
N15 C57 C39 113.5(4) . 2_756
C56 C57 C39 125.3(4) . 2_756
S1 C58 S1 14.1(3) 5_665 .
S1 C59 S1 19.1(2) 5_665 .
S1 O1 S1 28.6(3) . 5_665
S1 S1 O1 85.0(11) 5_665 .
S1 S1 O1 66.4(10) 5_665 5_665
O1 S1 O1 151.4(3) . 5_665
S1 S1 C59 114.9(9) 5_665 5_665
O1 S1 C59 93.6(8) . 5_665
O1 S1 C59 98.3(7) 5_665 5_665
S1 S1 C58 133.6(9) 5_665 5_665
O1 S1 C58 102.8(6) . 5_665
O1 S1 C58 97.3(6) 5_665 5_665
C59 S1 C58 110.3(5) 5_665 5_665
S1 S1 C59 46.0(7) 5_665 .
O1 S1 C59 85.3(8) . .
O1 S1 C59 75.0(8) 5_665 .
C59 S1 C59 160.9(2) 5_665 .
C58 S1 C59 88.5(5) 5_665 .
S1 S1 C58 32.3(7) 5_665 .
O1 S1 C58 78.8(6) . .
O1 S1 C58 76.8(6) 5_665 .
C59 S1 C58 83.4(4) 5_665 .
C58 S1 C58 165.9(3) 5_665 .
C59 S1 C58 77.6(3) . .

loop_
_geom_bond_atom_site_label_1
_geom_bond_atom_site_label_2
_geom_bond_distance
_geom_bond_site_symmetry_2
Cu1 N1 1.923(4) .
Cu1 N8 1.994(4) .
Cu1 N10 2.064(3) .
Cu1 N2 2.144(3) .
Cu1 N9 2.208(4) .
Cu2 N6 1.937(4) .
Cu2 N3 2.004(4) .
Cu2 N5 2.063(4) .
Cu2 N7 2.128(4) .
Cu2 N4 2.212(4) .
Cu3 N15 1.930(4) .
Cu3 N12 2.005(4) .
Cu3 N14 2.079(4) .
Cu3 N13 2.185(4) .
Cu3 N11 2.189(3) 2_756
Na OW1 2.280(4) .
Na O41 2.443(6) .
Na O11 2.451(5) .
Na O31 2.523(5) .
Na O21 2.525(6) .
Na O42 2.565(10) .
Na Cl4 2.979(4) .
Cl1 O13 1.416(4) .
Cl1 O11 1.443(4) .
Cl1 O12 1.446(4) .
Cl1 O14 1.461(4) .
Cl2 O23 1.413(4) .
Cl2 O22 1.427(5) .
Cl2 O21 1.433(5) .
Cl2 O24 1.442(3) .
Cl3 O33 1.423(4) .
Cl3 O31 1.430(4) .
Cl3 O32 1.440(4) .
Cl3 O34 1.449(3) .
Cl4 Cl4 0.874(7) 2_654
Cl4 O43 1.374(7) .
Cl4 O41 1.408(6) 2_654
Cl4 O41 1.515(6) .
Cl4 O42 1.565(12) .
O41 Cl4 1.408(6) 2_654
O43 Cl4 1.374(7) 2_654
Cl5 O53 1.427(4) .
Cl5 O51 1.442(4) .
Cl5 O52 1.450(4) .
Cl5 O54 1.455(4) .
Cl6 O62 1.441(4) .
Cl6 O61 1.446(4) .
Cl6 O64 1.446(4) .
Cl6 O63 1.449(4) .
Cl7 O73 1.439(4) .
Cl7 O74 1.443(4) .
Cl7 O71 1.448(3) .
Cl7 O72 1.457(4) .
N1 C1 1.343(6) .
N1 C5 1.351(6) .
C1 C2 1.389(6) .
C1 C38 1.509(6) .
C2 C3 1.392(8) .
C3 C4 1.401(8) .
C4 C5 1.385(7) .
C5 C6 1.481(7) .
N2 C10 1.353(6) .
N2 C6 1.368(6) .
C6 C7 1.395(6) .
C7 C8 1.375(7) .
C8 C9 1.387(7) .
C9 C10 1.385(6) .
C10 C11 1.502(6) .
N3 C15 1.349(6) .
N3 C11 1.351(6) .
C11 C12 1.385(6) .
C12 C13 1.391(8) .
C13 C14 1.378(8) .
C14 C15 1.382(7) .
C15 C16 1.523(7) .
C16 N4 1.465(7) .
N4 C17 1.489(6) .
C17 C18 1.505(8) .
C18 N5 1.509(6) .
N5 C19 1.477(7) .
C19 C20 1.517(7) .
N6 C20 1.342(6) .
N6 C24 1.344(6) .
C20 C21 1.399(7) .
C21 C22 1.379(8) .
C22 C23 1.394(8) .
C23 C24 1.406(7) .
C24 C25 1.476(7) .
N7 C29 1.361(6) .
N7 C25 1.370(6) .
C25 C26 1.387(7) .
C26 C27 1.380(8) .
C27 C28 1.372(8) .
C28 C29 1.399(7) .
C29 C30 1.484(7) .
N8 C34 1.352(6) .
N8 C30 1.354(6) .
C30 C31 1.398(7) .
C31 C32 1.363(10) .
C32 C33 1.386(10) .
C33 C34 1.381(8) .
C34 C35 1.519(8) .
C35 N9 1.467(6) .
N9 C36 1.498(6) .
C36 C37 1.504(7) .
C37 N10 1.504(5) .
N10 C38 1.485(6) .
N11 C39 1.360(6) .
N11 C43 1.364(5) .
N11 Cu3 2.189(3) 2_756
C39 C40 1.396(6) .
C39 C57 1.478(6) 2_756
C40 C41 1.381(7) .
C41 C42 1.389(7) .
C42 C43 1.395(6) .
C43 C44 1.486(6) .
N12 C48 1.352(6) .
N12 C44 1.364(6) .
C44 C45 1.389(6) .
C45 C46 1.398(7) .
C46 C47 1.375(8) .
C47 C48 1.395(7) .
C48 C49 1.504(7) .
C49 N13 1.465(6) .
N13 C50 1.488(6) .
C50 C51 1.525(7) .
C51 N14 1.493(5) .
N14 C52 1.487(6) .
C52 C53 1.513(7) .
N15 C53 1.338(6) .
N15 C57 1.342(6) .
C53 C54 1.392(7) .
C54 C55 1.380(8) .
C55 C56 1.392(7) .
C56 C57 1.380(6) .
C57 C39 1.478(6) 2_756
C58 S1 1.413(8) 5_665
C58 S1 1.915(8) .
C59 S1 1.416(9) 5_665
C59 S1 1.785(9) .
O1 S1 1.232(11) .
O1 S1 1.339(10) 5_665
S1 S1 0.644(4) 5_665
S1 O1 1.339(10) 5_665
S1 C59 1.416(9) 5_665
S1 C58 1.413(8) 5_665
